data_7716592
loop_
_publ_author_name
'Ismael, Fouad'
'Fleming, Cassandra L.'
'Christopher, Timothy D.'
'S&#xf6;hnel, Tilo'
'Zhou, Yuchen'
'Krenske, Elizabeth H.'
'Gahan, Lawrence R.'
'Blackman, Allan G.'

_publ_section_title
;
 Co(III) complexes of the pentadentate NHC ligand PY4Im: carbene-induced
 <i>trans</i> influences and the non-disappearing <sup>13</sup>C NMR peak.
;
_journal_issue 30
_journal_name_full 'Dalton transactions (Cambridge, England : 2003)'
_journal_page_first 12688
_journal_page_last 12697
_journal_paper_doi 10.1039/d4dt01579g
_journal_volume 53
_journal_year 2024
_chemical_formula_moiety 'C26 H20 Co N7 S, 3(Cl0.5 O2), 0.5(C N S), 1.834(H2 O)'
_chemical_formula_sum 'C26.5 H23.67 Cl1.5 Co N7.5 O7.83 S1.5'
_chemical_formula_weight 732.73
_space_group_crystal_system monoclinic
_space_group_IT_number 15
_space_group_name_Hall '-C 2yc'
_space_group_name_H-M_alt 'C 1 2/c 1'
_atom_sites_solution_hydrogens mixed
_atom_sites_solution_primary direct
_audit_creation_date 2024-07-05
_audit_creation_method
;
Olex2 1.5
(compiled 2024.01.12 svn.r2f8d729c for OlexSys, GUI svn.r6928)
;
_audit_update_record
;
2024-07-06 deposited with the CCDC.	2024-07-10 downloaded from the CCDC.
;
_cell_angle_alpha 90
_cell_angle_beta 104.524(2)
_cell_angle_gamma 90
_cell_formula_units_Z 8
_cell_length_a 12.4803(2)
_cell_length_b 24.2535(4)
_cell_length_c 19.8778(3)
_cell_measurement_reflns_used 19200
_cell_measurement_temperature 104.0(9)
_cell_measurement_theta_max 72.0790
_cell_measurement_theta_min 4.0700
_cell_volume 5824.55(17)
_computing_cell_refinement 'CrysAlisPro 1.171.40.84a (Rigaku OD, 2020)'
_computing_data_collection 'CrysAlisPro 1.171.40.84a (Rigaku OD, 2020)'
_computing_data_reduction 'CrysAlisPro 1.171.40.84a (Rigaku OD, 2020)'
_computing_molecular_graphics 'Olex2 1.5 (Dolomanov et al., 2009)'
_computing_publication_material 'Olex2 1.5 (Dolomanov et al., 2009)'
_computing_structure_refinement 'SHELXL 2019/3 (Sheldrick, 2015)'
_computing_structure_solution 'SHELXS  (Sheldrick, 2008)'
_diffrn_ambient_environment N~2~
_diffrn_ambient_temperature 104.0(9)
_diffrn_detector 'Hybrid Pixel Array Detector'
_diffrn_detector_area_resol_mean 5.8140
_diffrn_detector_type 'Pilatus 200K'
_diffrn_measured_fraction_theta_full 0.998
_diffrn_measured_fraction_theta_max 0.998
_diffrn_measurement_details
;
List of Runs (angles in degrees, time in seconds):

  # Type    Start    End  Width  t~exp~   \w     \q     \k     \f   Frames
#--------------------------------------------------------------------------
  1  \w    -42.00  33.00   0.50    0.84    --  -46.98  38.00   0.00  150
  2  \w     -5.00  33.00   0.50    0.84    --  -46.98  38.00 -90.00   76
  3  \w    -41.00 -16.00   0.50    0.84    --  -46.98  38.00 -90.00   50
  4  \w    -50.00 -17.00   0.50    3.38    --  -90.25  45.00 -90.00   66
  5  \w    -51.00 -26.00   0.50    3.38    --  -90.25  45.00-150.00   50
  6  \w    -43.00 -12.00   0.50    3.38    --  -90.25  45.00-180.00   62
  7  \w    -70.00 -17.00   0.50    3.38    --  -90.25  61.00 -90.00  106
  8  \w    -66.00 -23.00   0.50    0.84    --  -46.98  88.00 -16.00   86
  9  \w    -51.00 -26.00   0.50    3.38    --  -90.25  45.00  60.00   50
 10  \w    -83.00 -48.00   0.50    3.38    --  -90.25 111.00 -30.00   70
 11  \w   -122.00 -70.00   0.50    3.38    --  -90.25  88.00 -16.00  104
 12  \w   -111.00 -85.00   0.50    3.38    --  -90.25 -30.00-120.00   52
 13  \w   -125.00-100.00   0.50    0.84    --  -46.98 -88.00-133.00   50
 14  \w    -14.00  40.00   0.50    0.84    --   46.98 -88.00-133.00  108
 15  \w     73.00 101.00   0.50    3.38    --   97.33 -88.00-133.00   56
 16  \w     32.00  58.00   0.50    3.38    --   97.33 -61.00 -90.00   52
 17  \w     29.00  63.00   0.50    3.38    --   97.33 -61.00 -60.00   68
 18  \w     36.00 104.00   0.50    3.38    --   97.33 -77.00-120.00  136
 19  \w     22.00  50.00   0.50    3.38    --   97.33 -45.00 -60.00   56
 20  \w     20.00  51.00   0.50    3.38    --   97.33 -45.00 -90.00   62
 21  \w     29.00  56.00   0.50    3.38    --   97.33 -61.00 -30.00   54
 22  \w     20.00  47.00   0.50    3.38    --   97.33 -45.00 -30.00   54
 23  \w     26.00  71.00   0.50    3.38    --   97.33 -61.00  60.00   90
 24  \w     29.00  62.00   0.50    3.38    --   97.33 -61.00 120.00   66
 25  \w     27.00  53.00   0.50    3.38    --   97.33 -61.00 150.00   52
 26  \w     30.00  62.00   0.50    3.38    --   97.33 -61.00  90.00   64
 27  \w     23.00 104.00   0.50    3.38    --   97.33 -77.00  60.00  162
 28  \w    102.00 176.00   0.50    3.38    --   97.33  88.00 -16.00  148
 29  \w    110.00 136.00   0.50    3.38    --   97.33 111.00  30.00   52
 30  \w    -15.00  40.00   0.50    0.84    --   46.98 -38.00 -30.00  110
 31  \w   -124.00 -77.00   0.50    0.84    --  -46.98-125.00  90.00   94
 32  \w   -123.00 -78.00   0.50    0.84    --  -46.98-125.00 -60.00   90
 33  \w   -148.00-123.00   0.50    3.38    --  -90.25 -88.00-133.00   50
 34  \w   -168.00-143.00   0.50    3.38    --  -90.25 -30.00-120.00   50
;
_diffrn_measurement_device 'four-circle diffractometer'
_diffrn_measurement_device_type 'XtaLAB Synergy, Dualflex, Pilatus 200K'
_diffrn_measurement_method '\w scans'
_diffrn_orient_matrix_type 'CrysAlisPro convention (1999,Acta A55,543-557)'
_diffrn_orient_matrix_UB_11 -0.0880000000
_diffrn_orient_matrix_UB_12 0.0148812000
_diffrn_orient_matrix_UB_13 -0.0669527000
_diffrn_orient_matrix_UB_21 0.0212369000
_diffrn_orient_matrix_UB_22 -0.0553432000
_diffrn_orient_matrix_UB_23 -0.0325813000
_diffrn_orient_matrix_UB_31 -0.0897724000
_diffrn_orient_matrix_UB_32 -0.0274265000
_diffrn_orient_matrix_UB_33 0.0294095000
_diffrn_radiation_monochromator mirror
_diffrn_radiation_probe x-ray
_diffrn_radiation_type 'Cu K\a'
_diffrn_radiation_wavelength 1.54184
_diffrn_reflns_av_R_equivalents 0.0417
_diffrn_reflns_av_unetI/netI 0.0300
_diffrn_reflns_Laue_measured_fraction_full 0.998
_diffrn_reflns_Laue_measured_fraction_max 0.998
_diffrn_reflns_limit_h_max 11
_diffrn_reflns_limit_h_min -14
_diffrn_reflns_limit_k_max 26
_diffrn_reflns_limit_k_min -29
_diffrn_reflns_limit_l_max 23
_diffrn_reflns_limit_l_min -21
_diffrn_reflns_number 24073
_diffrn_reflns_point_group_measured_fraction_full 0.998
_diffrn_reflns_point_group_measured_fraction_max 0.998
_diffrn_reflns_theta_full 67.684
_diffrn_reflns_theta_max 67.725
_diffrn_reflns_theta_min 3.645
_diffrn_source 'micro-focus sealed X-ray tube'
_diffrn_source_type 'PhotonJet (Cu) X-ray Source'
_exptl_absorpt_coefficient_mu 7.457
_exptl_absorpt_correction_T_max 1.00000
_exptl_absorpt_correction_T_min 0.65298
_exptl_absorpt_correction_type multi-scan
_exptl_absorpt_process_details
;
CrysAlisPro 1.171.40.84a (Rigaku Oxford Diffraction, 2020)
Empirical absorption correction using spherical harmonics,
implemented in SCALE3 ABSPACK scaling algorithm.
;
_exptl_crystal_density_diffrn 1.671
_exptl_crystal_description irregular
_exptl_crystal_F_000 2995
_exptl_crystal_size_max 0.18
_exptl_crystal_size_mid 0.15
_exptl_crystal_size_min 0.12
_refine_diff_density_max 0.711
_refine_diff_density_min -0.606
_refine_diff_density_rms 0.064
_refine_ls_extinction_method none
_refine_ls_goodness_of_fit_ref 1.069
_refine_ls_hydrogen_treatment constr
_refine_ls_matrix_type full
_refine_ls_number_parameters 440
_refine_ls_number_reflns 5279
_refine_ls_number_restraints 81
_refine_ls_restrained_S_all 1.074
_refine_ls_R_factor_all 0.0414
_refine_ls_R_factor_gt 0.0399
_refine_ls_shift/su_max 0.000
_refine_ls_shift/su_mean 0.000
_refine_ls_structure_factor_coef Fsqd
_refine_ls_weighting_details 'w=1/[\s^2^(Fo^2^)+(0.0435P)^2^+16.3009P] where P=(Fo^2^+2Fc^2^)/3'
_refine_ls_weighting_scheme calc
_refine_ls_wR_factor_gt 0.1003
_refine_ls_wR_factor_ref 0.1014
_reflns_Friedel_coverage 0.000
_reflns_number_gt 5071
_reflns_number_total 5279
_reflns_threshold_expression 'I > 2\s(I)'
_cod_data_source_file d4dt01579g2.cif
_cod_data_source_block fi-008_pl_pl
_cod_depositor_comments 'Adding full bibliography for 7716587--7716594.cif.'
_cod_original_formula_sum 'C26.50 H23.67 Cl1.50 Co N7.50 O7.83 S1.50'
_cod_database_code 7716592
_shelx_shelxl_version_number 2019/3
_chemical_oxdiff_formula 'C26 H20 Co N6 S N'
_shelx_space_group_comment
;
The symmetry employed for this shelxl refinement is uniquely defined
by the following loop, which should always be used as a source of
symmetry information in preference to the above space-group names.
They are only intended as comments.
;
_shelx_estimated_absorpt_t_max 0.468
_shelx_estimated_absorpt_t_min 0.347
_olex2_refinement_description
;
1. Fixed Uiso
 At 1.2 times of:
  All C(H) groups
 At 1.5 times of:
  All O(H,H) groups
2. Restrained distances
 Cl1-O3 \\sim Cl1-O4 \\sim Cl1-O5 \\sim Cl1-O6 \\sim Cl1A-O3A \\sim Cl1A-O4A
\\sim Cl1-O5A \\sim Cl1-O6A
 with sigma of 0.02
 O3-O4 \\sim O3-O5 \\sim O3-O6 \\sim O4-O5 \\sim O4-O6 \\sim O5-O6 \\sim
O3A-O4A \\sim O3A-O5A \\sim O3A-O6A ~
 O4A-O5A \\sim O4A-O6A \\sim O5A-O6A
 with sigma of 0.02
3. Uiso/Uaniso restraints and constraints
O3 \\sim O4 \\sim O5 \\sim O6: within 2A with sigma of 0.006 and sigma for
terminal atoms of 0.003 within 2A
Uanis(O3) = Uanis(O3A)
Uanis(O4) = Uanis(O4A)
Uanis(O5) = Uanis(O5A)
Uanis(O6) = Uanis(O6A)
Uanis(Cl1) = Uanis(Cl1A)
4. Others
 Sof(Cl1A)=Sof(O3A)=Sof(O4A)=Sof(O5A)=Sof(O6A)=1-FVAR(1)
 Sof(Cl1)=Sof(O3)=Sof(O4)=Sof(O5)=Sof(O6)=FVAR(1)
 Sof(O11)=Sof(H11A)=Sof(H11B)=FVAR(2)
5.a Free rotating group:
 O10(H10A,H10B), O11(H11A,H11B)
5.b Ternary CH refined with riding coordinates:
 C6(H6), C10(H10)
5.c Aromatic/amide H refined with riding coordinates:
 C1(H1), C2(H2), C3(H3), C4(H4), C7(H7), C8(H8), C12(H12), C13(H13), C14(H14),
 C15(H15), C17(H17), C18(H18), C19(H19), C20(H20), C23(H23), C24(H24), C25(H25),
  C26(H26)
;
_olex2_submission_special_instructions 'No special instructions were received'
_oxdiff_exptl_absorpt_empirical_details
;
Empirical correction (ABSPACK) includes:
- Absorption correction using spherical harmonics
- Frame scaling
;
_oxdiff_exptl_absorpt_empirical_full_max 1.608
_oxdiff_exptl_absorpt_empirical_full_min 0.697

loop_
_space_group_symop_operation_xyz
'x, y, z'
'-x, y, -z+1/2'
'x+1/2, y+1/2, z'
'-x+1/2, y+1/2, -z+1/2'
'-x, -y, -z'
'x, -y, z-1/2'
'-x+1/2, -y+1/2, -z'
'x+1/2, -y+1/2, z-1/2'

loop_
_atom_site_label
_atom_site_type_symbol
_atom_site_fract_x
_atom_site_fract_y
_atom_site_fract_z
_atom_site_U_iso_or_equiv
_atom_site_adp_type
_atom_site_occupancy
_atom_site_site_symmetry_order
_atom_site_calc_flag
_atom_site_refinement_flags_posn
_atom_site_refinement_flags_adp
_atom_site_refinement_flags_occupancy
_atom_site_disorder_assembly
_atom_site_disorder_group
Co1 Co 0.27163(3) 0.09529(2) 0.04387(2) 0.02008(12) Uani 1 1 d . . . . .
S1 S 0.08629(6) -0.05456(3) -0.08512(3) 0.03041(17) Uani 1 1 d . . . . .
N1 N 0.41849(19) 0.05900(9) 0.06677(10) 0.0227(5) Uani 1 1 d . . . . .
N2 N 0.43225(18) 0.17571(9) 0.10407(10) 0.0224(4) Uani 1 1 d . . . . .
N3 N 0.28853(18) 0.18035(9) 0.14371(10) 0.0218(4) Uani 1 1 d . . . . .
N4 N 0.22149(18) 0.06533(9) 0.12467(10) 0.0223(4) Uani 1 1 d . . . . .
N5 N 0.12834(18) 0.13601(8) 0.02444(10) 0.0218(4) Uani 1 1 d . . . . .
N6 N 0.33021(19) 0.13065(9) -0.03042(11) 0.0230(5) Uani 1 1 d . . . . .
N7 N 0.20245(19) 0.03543(9) -0.01533(11) 0.0245(5) Uani 1 1 d . . . . .
C1 C 0.4291(2) 0.00390(11) 0.07290(12) 0.0246(5) Uani 1 1 d . . . . .
H1 H 0.364263 -0.018273 0.061460 0.029 Uiso 1 1 calc R U . . .
C2 C 0.5307(2) -0.02154(11) 0.09521(13) 0.0264(6) Uani 1 1 d . . . . .
H2 H 0.535177 -0.060531 0.099639 0.032 Uiso 1 1 calc R U . . .
C3 C 0.6258(2) 0.00998(11) 0.11105(13) 0.0270(6) Uani 1 1 d . . . . .
H3 H 0.696124 -0.006677 0.128615 0.032 Uiso 1 1 calc R U . . .
C4 C 0.6163(2) 0.06664(11) 0.10073(13) 0.0259(6) Uani 1 1 d . . . . .
H4 H 0.680453 0.089259 0.109138 0.031 Uiso 1 1 calc R U . . .
C5 C 0.5123(2) 0.08946(11) 0.07809(13) 0.0232(5) Uani 1 1 d . . . . .
C6 C 0.4978(2) 0.15033(11) 0.06051(13) 0.0237(5) Uani 1 1 d . . . . .
H6 H 0.571136 0.169008 0.067321 0.028 Uiso 1 1 calc R U . . .
C7 C 0.4498(2) 0.21971(10) 0.15076(13) 0.0242(5) Uani 1 1 d . . . . .
H7 H 0.513042 0.242945 0.162530 0.029 Uiso 1 1 calc R U . . .
C8 C 0.3590(2) 0.22266(10) 0.17589(13) 0.0236(5) Uani 1 1 d . . . . .
H8 H 0.345708 0.248390 0.208906 0.028 Uiso 1 1 calc R U . . .
C9 C 0.3348(2) 0.15278(10) 0.10054(13) 0.0221(5) Uani 1 1 d . . . . .
C10 C 0.1794(2) 0.16076(10) 0.14760(13) 0.0224(5) Uani 1 1 d . . . . .
H10 H 0.151556 0.183093 0.181953 0.027 Uiso 1 1 calc R U . . .
C11 C 0.1875(2) 0.10061(11) 0.16823(13) 0.0232(5) Uani 1 1 d . . . . .
C12 C 0.1519(2) 0.08227(12) 0.22472(13) 0.0266(6) Uani 1 1 d . . . . .
H12 H 0.129701 0.107976 0.254682 0.032 Uiso 1 1 calc R U . . .
C13 C 0.1486(2) 0.02632(12) 0.23750(13) 0.0301(6) Uani 1 1 d . . . . .
H13 H 0.124161 0.012984 0.276067 0.036 Uiso 1 1 calc R U . . .
C14 C 0.1817(2) -0.00965(12) 0.19288(14) 0.0299(6) Uani 1 1 d . . . . .
H14 H 0.180378 -0.048321 0.200200 0.036 Uiso 1 1 calc R U . . .
C15 C 0.2169(2) 0.01128(11) 0.13732(13) 0.0261(6) Uani 1 1 d . . . . .
H15 H 0.238952 -0.013894 0.106701 0.031 Uiso 1 1 calc R U . . .
C16 C 0.1001(2) 0.16446(10) 0.07647(13) 0.0217(5) Uani 1 1 d . . . . .
C17 C 0.0006(2) 0.19119(10) 0.06688(13) 0.0234(5) Uani 1 1 d . . . . .
H17 H -0.017281 0.210013 0.104540 0.028 Uiso 1 1 calc R U . . .
C18 C -0.0740(2) 0.19067(11) 0.00197(14) 0.0262(6) Uani 1 1 d . . . . .
H18 H -0.142277 0.209989 -0.005903 0.031 Uiso 1 1 calc R U . . .
C19 C -0.0465(2) 0.16138(11) -0.05077(14) 0.0263(6) Uani 1 1 d . . . . .
H19 H -0.095631 0.160100 -0.095775 0.032 Uiso 1 1 calc R U . . .
C20 C 0.0538(2) 0.13388(11) -0.03720(13) 0.0245(5) Uani 1 1 d . . . . .
H20 H 0.070656 0.112486 -0.073247 0.029 Uiso 1 1 calc R U . . .
C21 C 0.1522(2) -0.00198(10) -0.04450(12) 0.0225(5) Uani 1 1 d . . . . .
C22 C 0.4321(2) 0.15398(10) -0.01479(13) 0.0240(5) Uani 1 1 d . . . . .
C23 C 0.4784(2) 0.17650(10) -0.06485(13) 0.0265(6) Uani 1 1 d . . . . .
H23 H 0.550471 0.192143 -0.052303 0.032 Uiso 1 1 calc R U . . .
C24 C 0.4176(3) 0.17589(11) -0.13406(14) 0.0297(6) Uani 1 1 d . . . . .
H24 H 0.446669 0.192015 -0.169298 0.036 Uiso 1 1 calc R U . . .
C25 C 0.3150(3) 0.15156(11) -0.15033(14) 0.0291(6) Uani 1 1 d . . . . .
H25 H 0.272337 0.150358 -0.197172 0.035 Uiso 1 1 calc R U . . .
C26 C 0.2741(2) 0.12873(11) -0.09775(13) 0.0255(5) Uani 1 1 d . . . . .
H26 H 0.203860 0.111094 -0.109711 0.031 Uiso 1 1 calc R U . . .
Cl3 Cl 0.000000 0.11993(4) -0.250000 0.0292(2) Uani 1 2 d S T P . .
O1 O 0.0598(2) 0.08530(9) -0.19463(10) 0.0397(5) Uani 1 1 d . . . . .
O2 O -0.0752(2) 0.15411(10) -0.22482(12) 0.0478(6) Uani 1 1 d . . . . .
Cl1 Cl 0.2127(9) 0.2349(4) 0.3297(6) 0.0243(5) Uani 0.528(3) 1 d D . P A 1
O3 O 0.2584(4) 0.28207(18) 0.3030(3) 0.0446(9) Uani 0.528(3) 1 d D . P A 1
O4 O 0.0999(4) 0.2284(2) 0.2915(3) 0.0486(10) Uani 0.528(3) 1 d D . P A 1
O5 O 0.2743(6) 0.1867(3) 0.3189(6) 0.063(2) Uani 0.528(3) 1 d D . P A 1
O6 O 0.2172(12) 0.2426(5) 0.4018(4) 0.063(3) Uani 0.528(3) 1 d D . P A 1
Cl1A Cl 0.2027(10) 0.2320(5) 0.3298(6) 0.0243(5) Uani 0.472(3) 1 d D . P A 2
O3A O 0.1931(5) 0.2703(2) 0.2734(3) 0.0446(9) Uani 0.472(3) 1 d D . P A 2
O4A O 0.1151(4) 0.1929(3) 0.3088(3) 0.0486(10) Uani 0.472(3) 1 d D . P A 2
O5A O 0.3065(7) 0.2034(4) 0.3386(7) 0.063(2) Uani 0.472(3) 1 d D . P A 2
O6A O 0.1948(14) 0.2603(5) 0.3905(5) 0.063(3) Uani 0.472(3) 1 d D . P A 2
S2 S 0.500000 0.06660(5) 0.250000 0.0412(3) Uani 1 2 d S T P . .
N8 N 0.500000 -0.0494(2) 0.250000 0.0493(10) Uani 1 2 d S T P . .
C27 C 0.500000 -0.0009(2) 0.250000 0.0401(11) Uani 1 2 d S T P . .
O10 O 0.3317(2) -0.11473(11) 0.16188(15) 0.0570(7) Uani 1 1 d G . . . .
H10A H 0.334717 -0.148473 0.176893 0.085 Uiso 1 1 d G U . . .
H10B H 0.391281 -0.096799 0.193505 0.085 Uiso 1 1 d G U . . .
O11 O 0.3082(2) -0.11479(12) 0.02209(14) 0.0413(10) Uani 0.834(8) 1 d G . P . .
H11A H 0.240992 -0.106214 -0.000366 0.062 Uiso 0.834(8) 1 d G U P . .
H11B H 0.306443 -0.115233 0.065543 0.062 Uiso 0.834(8) 1 d G U P . .

loop_
_atom_site_aniso_label
_atom_site_aniso_U_11
_atom_site_aniso_U_22
_atom_site_aniso_U_33
_atom_site_aniso_U_23
_atom_site_aniso_U_13
_atom_site_aniso_U_12
Co1 0.0335(2) 0.0162(2) 0.0124(2) -0.00112(14) 0.00927(17) 0.00114(16)
S1 0.0436(4) 0.0231(3) 0.0240(3) -0.0035(3) 0.0075(3) -0.0063(3)
N1 0.0389(12) 0.0205(10) 0.0110(9) -0.0007(8) 0.0106(9) 0.0023(9)
N2 0.0332(12) 0.0202(10) 0.0160(10) -0.0007(8) 0.0102(9) 0.0020(9)
N3 0.0325(12) 0.0193(10) 0.0148(10) -0.0025(8) 0.0079(9) -0.0011(9)
N4 0.0329(12) 0.0202(11) 0.0142(10) -0.0007(8) 0.0065(9) -0.0006(9)
N5 0.0351(12) 0.0179(10) 0.0147(10) -0.0012(8) 0.0105(9) -0.0014(9)
N6 0.0358(12) 0.0178(10) 0.0174(10) -0.0002(8) 0.0104(9) 0.0045(9)
N7 0.0382(12) 0.0222(11) 0.0153(10) 0.0002(9) 0.0105(9) 0.0042(10)
C1 0.0411(15) 0.0210(13) 0.0141(11) -0.0006(10) 0.0115(11) 0.0014(11)
C2 0.0446(16) 0.0224(13) 0.0146(12) 0.0004(10) 0.0123(11) 0.0081(12)
C3 0.0396(15) 0.0295(14) 0.0139(12) 0.0007(10) 0.0103(11) 0.0074(12)
C4 0.0378(15) 0.0288(14) 0.0142(12) 0.0002(10) 0.0120(11) 0.0032(11)
C5 0.0359(14) 0.0237(13) 0.0127(11) -0.0012(9) 0.0110(10) 0.0018(11)
C6 0.0349(14) 0.0222(13) 0.0166(12) -0.0004(10) 0.0115(11) 0.0014(11)
C7 0.0359(14) 0.0193(12) 0.0175(12) -0.0025(10) 0.0069(11) -0.0022(11)
C8 0.0355(14) 0.0190(12) 0.0155(12) -0.0046(10) 0.0052(10) -0.0010(11)
C9 0.0324(14) 0.0200(12) 0.0159(12) 0.0022(9) 0.0096(10) 0.0024(10)
C10 0.0312(13) 0.0218(13) 0.0167(12) -0.0037(10) 0.0104(10) -0.0013(10)
C11 0.0333(14) 0.0220(13) 0.0142(12) -0.0028(9) 0.0058(10) -0.0019(10)
C12 0.0382(15) 0.0286(14) 0.0144(12) -0.0027(10) 0.0093(11) -0.0030(12)
C13 0.0439(16) 0.0312(15) 0.0162(12) 0.0032(11) 0.0092(11) -0.0048(12)
C14 0.0445(16) 0.0237(13) 0.0213(13) 0.0047(11) 0.0081(12) -0.0006(12)
C15 0.0390(15) 0.0213(13) 0.0186(12) -0.0004(10) 0.0087(11) 0.0010(11)
C16 0.0331(14) 0.0160(12) 0.0182(12) -0.0009(9) 0.0105(10) -0.0034(10)
C17 0.0308(14) 0.0190(12) 0.0235(13) -0.0034(10) 0.0126(11) -0.0033(10)
C18 0.0315(14) 0.0227(13) 0.0259(13) 0.0005(11) 0.0099(11) -0.0008(11)
C19 0.0327(14) 0.0278(14) 0.0187(12) 0.0033(10) 0.0073(11) -0.0015(11)
C20 0.0348(14) 0.0242(13) 0.0162(12) -0.0013(10) 0.0095(10) 0.0004(11)
C21 0.0347(14) 0.0207(13) 0.0138(11) 0.0012(10) 0.0091(10) 0.0021(11)
C22 0.0379(15) 0.0171(12) 0.0194(12) -0.0009(10) 0.0118(11) 0.0057(11)
C23 0.0440(16) 0.0172(12) 0.0223(13) 0.0023(10) 0.0158(12) 0.0035(11)
C24 0.0503(17) 0.0206(13) 0.0235(13) 0.0039(11) 0.0191(12) 0.0041(12)
C25 0.0481(17) 0.0242(13) 0.0172(12) 0.0025(10) 0.0122(12) 0.0080(12)
C26 0.0383(15) 0.0225(13) 0.0172(12) -0.0011(10) 0.0099(11) 0.0050(11)
Cl3 0.0482(5) 0.0244(4) 0.0140(4) 0.000 0.0060(4) 0.000
O1 0.0666(15) 0.0300(11) 0.0172(9) 0.0021(8) 0.0005(10) 0.0043(10)
O2 0.0587(15) 0.0512(14) 0.0346(12) -0.0096(10) 0.0139(11) 0.0118(12)
Cl1 0.0257(15) 0.0302(9) 0.0178(3) 0.0022(5) 0.0072(7) -0.0035(8)
O3 0.058(3) 0.0383(19) 0.046(2) 0.0125(17) 0.0285(19) -0.0020(19)
O4 0.0396(18) 0.068(3) 0.041(2) -0.018(2) 0.0161(16) -0.016(2)
O5 0.045(4) 0.074(5) 0.074(6) 0.034(4) 0.021(4) 0.021(3)
O6 0.081(5) 0.088(7) 0.029(3) -0.024(4) 0.029(3) -0.054(5)
Cl1A 0.0257(15) 0.0302(9) 0.0178(3) 0.0022(5) 0.0072(7) -0.0035(8)
O3A 0.058(3) 0.0383(19) 0.046(2) 0.0125(17) 0.0285(19) -0.0020(19)
O4A 0.0396(18) 0.068(3) 0.041(2) -0.018(2) 0.0161(16) -0.016(2)
O5A 0.045(4) 0.074(5) 0.074(6) 0.034(4) 0.021(4) 0.021(3)
O6A 0.081(5) 0.088(7) 0.029(3) -0.024(4) 0.029(3) -0.054(5)
S2 0.0512(6) 0.0568(7) 0.0177(5) 0.000 0.0128(4) 0.000
N8 0.066(3) 0.059(3) 0.0245(19) 0.000 0.0146(18) 0.000
C27 0.045(3) 0.065(3) 0.0119(18) 0.000 0.0093(17) 0.000
O10 0.0712(18) 0.0407(14) 0.0582(16) -0.0117(12) 0.0146(14) -0.0001(13)
O11 0.0413(16) 0.0484(18) 0.0362(16) 0.0142(13) 0.0133(12) 0.0014(13)

loop_
_atom_type_symbol
_atom_type_description
_atom_type_scat_dispersion_real
_atom_type_scat_dispersion_imag
_atom_type_scat_source
C C 0.0181 0.0091 'International Tables Vol C Tables 4.2.6.8 and 6.1.1.4'
H H 0.0000 0.0000 'International Tables Vol C Tables 4.2.6.8 and 6.1.1.4'
Cl Cl 0.3639 0.7018 'International Tables Vol C Tables 4.2.6.8 and 6.1.1.4'
Co Co -2.3653 3.6143 'International Tables Vol C Tables 4.2.6.8 and 6.1.1.4'
N N 0.0311 0.0180 'International Tables Vol C Tables 4.2.6.8 and 6.1.1.4'
O O 0.0492 0.0322 'International Tables Vol C Tables 4.2.6.8 and 6.1.1.4'
S S 0.3331 0.5567 'International Tables Vol C Tables 4.2.6.8 and 6.1.1.4'

loop_
_geom_angle_atom_site_label_1
_geom_angle_atom_site_label_2
_geom_angle_atom_site_label_3
_geom_angle
_geom_angle_site_symmetry_1
_geom_angle_site_symmetry_3
_geom_angle_publ_flag
N1 Co1 N4 96.42(9) . . ?
N1 Co1 N5 176.28(9) . . ?
N1 Co1 N6 82.62(9) . . ?
N5 Co1 N4 83.67(9) . . ?
N5 Co1 N6 96.93(9) . . ?
N6 Co1 N4 174.40(9) . . ?
N7 Co1 N1 93.01(9) . . ?
N7 Co1 N4 91.95(9) . . ?
N7 Co1 N5 90.70(9) . . ?
N7 Co1 N6 93.60(9) . . ?
C9 Co1 N1 88.06(10) . . ?
C9 Co1 N4 87.49(10) . . ?
C9 Co1 N5 88.23(10) . . ?
C9 Co1 N6 86.97(10) . . ?
C9 Co1 N7 178.84(11) . . ?
C1 N1 Co1 121.75(19) . . ?
C1 N1 C5 117.8(2) . . ?
C5 N1 Co1 120.49(17) . . ?
C7 N2 C6 134.1(2) . . ?
C9 N2 C6 115.7(2) . . ?
C9 N2 C7 110.2(2) . . ?
C8 N3 C10 134.6(2) . . ?
C9 N3 C8 109.8(2) . . ?
C9 N3 C10 115.6(2) . . ?
C11 N4 Co1 119.56(17) . . ?
C15 N4 Co1 122.89(17) . . ?
C15 N4 C11 117.5(2) . . ?
C16 N5 Co1 119.62(17) . . ?
C20 N5 Co1 122.74(17) . . ?
C20 N5 C16 117.5(2) . . ?
C22 N6 Co1 120.40(17) . . ?
C26 N6 Co1 121.60(19) . . ?
C26 N6 C22 117.8(2) . . ?
C21 N7 Co1 170.6(2) . . ?
N1 C1 H1 118.8 . . ?
N1 C1 C2 122.3(3) . . ?
C2 C1 H1 118.8 . . ?
C1 C2 H2 120.2 . . ?
C3 C2 C1 119.6(2) . . ?
C3 C2 H2 120.2 . . ?
C2 C3 H3 120.7 . . ?
C2 C3 C4 118.5(3) . . ?
C4 C3 H3 120.7 . . ?
C3 C4 H4 120.6 . . ?
C5 C4 C3 118.9(3) . . ?
C5 C4 H4 120.6 . . ?
N1 C5 C4 122.6(2) . . ?
N1 C5 C6 116.3(2) . . ?
C4 C5 C6 121.0(2) . . ?
N2 C6 C5 108.9(2) . . ?
N2 C6 H6 110.9 . . ?
N2 C6 C22 108.3(2) . . ?
C5 C6 H6 110.9 . . ?
C5 C6 C22 106.7(2) . . ?
C22 C6 H6 110.9 . . ?
N2 C7 H7 126.9 . . ?
C8 C7 N2 106.3(2) . . ?
C8 C7 H7 126.9 . . ?
N3 C8 H8 126.8 . . ?
C7 C8 N3 106.4(2) . . ?
C7 C8 H8 126.8 . . ?
N2 C9 Co1 126.72(19) . . ?
N2 C9 N3 107.3(2) . . ?
N3 C9 Co1 126.0(2) . . ?
N3 C10 H10 110.4 . . ?
N3 C10 C11 109.2(2) . . ?
N3 C10 C16 109.3(2) . . ?
C11 C10 H10 110.4 . . ?
C16 C10 H10 110.4 . . ?
C16 C10 C11 107.1(2) . . ?
N4 C11 C10 116.4(2) . . ?
N4 C11 C12 122.1(2) . . ?
C12 C11 C10 121.2(2) . . ?
C11 C12 H12 120.1 . . ?
C11 C12 C13 119.7(3) . . ?
C13 C12 H12 120.1 . . ?
C12 C13 H13 120.8 . . ?
C14 C13 C12 118.4(2) . . ?
C14 C13 H13 120.8 . . ?
C13 C14 H14 120.4 . . ?
C13 C14 C15 119.2(3) . . ?
C15 C14 H14 120.4 . . ?
N4 C15 C14 123.1(2) . . ?
N4 C15 H15 118.4 . . ?
C14 C15 H15 118.4 . . ?
N5 C16 C10 116.6(2) . . ?
N5 C16 C17 122.1(2) . . ?
C17 C16 C10 121.1(2) . . ?
C16 C17 H17 120.1 . . ?
C16 C17 C18 119.9(2) . . ?
C18 C17 H17 120.1 . . ?
C17 C18 H18 120.9 . . ?
C19 C18 C17 118.3(3) . . ?
C19 C18 H18 120.9 . . ?
C18 C19 H19 120.5 . . ?
C18 C19 C20 119.1(2) . . ?
C20 C19 H19 120.5 . . ?
N5 C20 C19 123.1(2) . . ?
N5 C20 H20 118.5 . . ?
C19 C20 H20 118.5 . . ?
N7 C21 S1 178.2(2) . . ?
N6 C22 C6 116.5(2) . . ?
N6 C22 C23 122.5(2) . . ?
C23 C22 C6 120.8(3) . . ?
C22 C23 H23 120.5 . . ?
C22 C23 C24 118.9(3) . . ?
C24 C23 H23 120.5 . . ?
C23 C24 H24 120.6 . . ?
C25 C24 C23 118.8(2) . . ?
C25 C24 H24 120.6 . . ?
C24 C25 H25 120.3 . . ?
C24 C25 C26 119.4(3) . . ?
C26 C25 H25 120.3 . . ?
N6 C26 C25 122.4(3) . . ?
N6 C26 H26 118.8 . . ?
C25 C26 H26 118.8 . . ?
O1 Cl3 O1 108.41(18) . 2_554 ?
O2 Cl3 O1 110.23(14) . 2_554 ?
O2 Cl3 O1 109.31(13) . . ?
O2 Cl3 O1 109.31(13) 2_554 2_554 ?
O2 Cl3 O1 110.24(14) 2_554 . ?
O2 Cl3 O2 109.3(2) . 2_554 ?
O3 Cl1 O5 108.3(8) . . ?
O4 Cl1 O3 108.7(7) . . ?
O4 Cl1 O5 108.8(8) . . ?
O4 Cl1 O6 109.4(9) . . ?
O6 Cl1 O3 110.2(8) . . ?
O6 Cl1 O5 111.4(8) . . ?
O3A Cl1A O5A 107.6(9) . . ?
O4A Cl1A O3A 107.1(8) . . ?
O4A Cl1A O5A 108.3(9) . . ?
O6A Cl1A O3A 110.0(10) . . ?
O6A Cl1A O4A 111.1(10) . . ?
O6A Cl1A O5A 112.5(10) . . ?
N8 C27 S2 180.0 . . ?
H10A O10 H10B 104.2 . . ?
H11A O11 H11B 104.5 . . ?

loop_
_geom_bond_atom_site_label_1
_geom_bond_atom_site_label_2
_geom_bond_distance
_geom_bond_site_symmetry_2
_geom_bond_publ_flag
Co1 N1 1.981(2) . ?
Co1 N4 2.001(2) . ?
Co1 N5 1.994(2) . ?
Co1 N6 1.998(2) . ?
Co1 N7 1.931(2) . ?
Co1 C9 1.841(3) . ?
S1 C21 1.619(3) . ?
N1 C1 1.345(3) . ?
N1 C5 1.355(4) . ?
N2 C6 1.467(3) . ?
N2 C7 1.395(3) . ?
N2 C9 1.323(3) . ?
N3 C8 1.398(3) . ?
N3 C9 1.329(3) . ?
N3 C10 1.462(3) . ?
N4 C11 1.359(3) . ?
N4 C15 1.339(3) . ?
N5 C16 1.361(3) . ?
N5 C20 1.341(3) . ?
N6 C22 1.354(4) . ?
N6 C26 1.347(3) . ?
N7 C21 1.171(3) . ?
C1 H1 0.9500 . ?
C1 C2 1.380(4) . ?
C2 H2 0.9500 . ?
C2 C3 1.380(4) . ?
C3 H3 0.9500 . ?
C3 C4 1.390(4) . ?
C4 H4 0.9500 . ?
C4 C5 1.379(4) . ?
C5 C6 1.517(4) . ?
C6 H6 1.0000 . ?
C6 C22 1.518(4) . ?
C7 H7 0.9500 . ?
C7 C8 1.350(4) . ?
C8 H8 0.9500 . ?
C10 H10 1.0000 . ?
C10 C11 1.512(4) . ?
C10 C16 1.512(4) . ?
C11 C12 1.381(4) . ?
C12 H12 0.9500 . ?
C12 C13 1.383(4) . ?
C13 H13 0.9500 . ?
C13 C14 1.379(4) . ?
C14 H14 0.9500 . ?
C14 C15 1.383(4) . ?
C15 H15 0.9500 . ?
C16 C17 1.372(4) . ?
C17 H17 0.9500 . ?
C17 C18 1.389(4) . ?
C18 H18 0.9500 . ?
C18 C19 1.380(4) . ?
C19 H19 0.9500 . ?
C19 C20 1.384(4) . ?
C20 H20 0.9500 . ?
C22 C23 1.383(4) . ?
C23 H23 0.9500 . ?
C23 C24 1.395(4) . ?
C24 H24 0.9500 . ?
C24 C25 1.373(4) . ?
C25 H25 0.9500 . ?
C25 C26 1.388(4) . ?
C26 H26 0.9500 . ?
Cl3 O1 1.436(2) 2_554 ?
Cl3 O1 1.436(2) . ?
Cl3 O2 1.433(2) 2_554 ?
Cl3 O2 1.433(2) . ?
Cl1 O3 1.438(9) . ?
Cl1 O4 1.431(10) . ?
Cl1 O5 1.443(12) . ?
Cl1 O6 1.432(11) . ?
Cl1A O3A 1.437(10) . ?
Cl1A O4A 1.429(11) . ?
Cl1A O5A 1.441(14) . ?
Cl1A O6A 1.413(14) . ?
S2 C27 1.638(6) . ?
N8 C27 1.176(7) . ?
O10 H10A 0.8687 . ?
O10 H10B 0.9502 . ?
O11 H11A 0.8710 . ?
O11 H11B 0.8696 . ?

loop_
_geom_torsion_atom_site_label_1
_geom_torsion_atom_site_label_2
_geom_torsion_atom_site_label_3
_geom_torsion_atom_site_label_4
_geom_torsion
_geom_torsion_site_symmetry_1
_geom_torsion_site_symmetry_2
_geom_torsion_site_symmetry_3
_geom_torsion_site_symmetry_4
_geom_torsion_publ_flag
Co1 N1 C1 C2 -173.72(18) . . . . ?
Co1 N1 C5 C4 173.52(18) . . . . ?
Co1 N1 C5 C6 -9.9(3) . . . . ?
Co1 N4 C11 C10 5.9(3) . . . . ?
Co1 N4 C11 C12 179.9(2) . . . . ?
Co1 N4 C15 C14 -179.6(2) . . . . ?
Co1 N5 C16 C10 -2.7(3) . . . . ?
Co1 N5 C16 C17 -177.09(19) . . . . ?
Co1 N5 C20 C19 179.0(2) . . . . ?
Co1 N6 C22 C6 1.3(3) . . . . ?
Co1 N6 C22 C23 176.72(19) . . . . ?
Co1 N6 C26 C25 -178.0(2) . . . . ?
N1 Co1 C9 N2 42.5(2) . . . . ?
N1 Co1 C9 N3 -140.3(2) . . . . ?
N1 C1 C2 C3 -1.0(4) . . . . ?
N1 C5 C6 N2 61.6(3) . . . . ?
N1 C5 C6 C22 -55.2(3) . . . . ?
N2 C6 C22 N6 -57.3(3) . . . . ?
N2 C6 C22 C23 127.2(2) . . . . ?
N2 C7 C8 N3 -0.1(3) . . . . ?
N3 C10 C11 N4 -60.3(3) . . . . ?
N3 C10 C11 C12 125.7(3) . . . . ?
N3 C10 C16 N5 58.1(3) . . . . ?
N3 C10 C16 C17 -127.4(2) . . . . ?
N4 Co1 C9 N2 139.0(2) . . . . ?
N4 Co1 C9 N3 -43.8(2) . . . . ?
N4 C11 C12 C13 -1.0(4) . . . . ?
N5 Co1 C9 N2 -137.2(2) . . . . ?
N5 Co1 C9 N3 40.0(2) . . . . ?
N5 C16 C17 C18 -1.4(4) . . . . ?
N6 Co1 C9 N2 -40.2(2) . . . . ?
N6 Co1 C9 N3 137.0(2) . . . . ?
N6 C22 C23 C24 0.8(4) . . . . ?
C1 N1 C5 C4 -5.3(3) . . . . ?
C1 N1 C5 C6 171.3(2) . . . . ?
C1 C2 C3 C4 -3.1(4) . . . . ?
C2 C3 C4 C5 2.9(4) . . . . ?
C3 C4 C5 N1 1.4(4) . . . . ?
C3 C4 C5 C6 -175.1(2) . . . . ?
C4 C5 C6 N2 -121.8(2) . . . . ?
C4 C5 C6 C22 121.5(3) . . . . ?
C5 N1 C1 C2 5.1(3) . . . . ?
C5 C6 C22 N6 59.9(3) . . . . ?
C5 C6 C22 C23 -115.6(3) . . . . ?
C6 N2 C7 C8 -178.9(3) . . . . ?
C6 N2 C9 Co1 -3.3(3) . . . . ?
C6 N2 C9 N3 179.1(2) . . . . ?
C6 C22 C23 C24 176.0(2) . . . . ?
C7 N2 C6 C5 123.5(3) . . . . ?
C7 N2 C6 C22 -120.8(3) . . . . ?
C7 N2 C9 Co1 177.40(19) . . . . ?
C7 N2 C9 N3 -0.2(3) . . . . ?
C8 N3 C9 Co1 -177.45(18) . . . . ?
C8 N3 C9 N2 0.2(3) . . . . ?
C8 N3 C10 C11 -122.6(3) . . . . ?
C8 N3 C10 C16 120.5(3) . . . . ?
C9 N2 C6 C5 -55.6(3) . . . . ?
C9 N2 C6 C22 60.2(3) . . . . ?
C9 N2 C7 C8 0.2(3) . . . . ?
C9 N3 C8 C7 -0.1(3) . . . . ?
C9 N3 C10 C11 57.1(3) . . . . ?
C9 N3 C10 C16 -59.8(3) . . . . ?
C10 N3 C8 C7 179.6(3) . . . . ?
C10 N3 C9 Co1 2.8(3) . . . . ?
C10 N3 C9 N2 -179.6(2) . . . . ?
C10 C11 C12 C13 172.7(3) . . . . ?
C10 C16 C17 C18 -175.5(2) . . . . ?
C11 N4 C15 C14 -1.4(4) . . . . ?
C11 C10 C16 N5 -60.1(3) . . . . ?
C11 C10 C16 C17 114.4(3) . . . . ?
C11 C12 C13 C14 0.2(4) . . . . ?
C12 C13 C14 C15 0.1(4) . . . . ?
C13 C14 C15 N4 0.5(4) . . . . ?
C15 N4 C11 C10 -172.4(2) . . . . ?
C15 N4 C11 C12 1.6(4) . . . . ?
C16 N5 C20 C19 3.4(4) . . . . ?
C16 C10 C11 N4 58.0(3) . . . . ?
C16 C10 C11 C12 -116.0(3) . . . . ?
C16 C17 C18 C19 2.1(4) . . . . ?
C17 C18 C19 C20 -0.1(4) . . . . ?
C18 C19 C20 N5 -2.8(4) . . . . ?
C20 N5 C16 C10 173.0(2) . . . . ?
C20 N5 C16 C17 -1.4(4) . . . . ?
C22 N6 C26 C25 -2.6(4) . . . . ?
C22 C23 C24 C25 -1.8(4) . . . . ?
C23 C24 C25 C26 0.6(4) . . . . ?
C24 C25 C26 N6 1.7(4) . . . . ?
C26 N6 C22 C6 -174.0(2) . . . . ?
C26 N6 C22 C23 1.4(4) . . . . ?
